data_7037594
loop_
_publ_author_name
'Deacon, Glen B.'
'Junk, Peter C.'
'Kelly, Rory P.'
'Wang, Jun'

_publ_section_title
;
 Exploring the effect of the Ln(III)/Ln(II) redox potential on C-F
 activation and on oxidation of some lanthanoid organoamides.
;
_journal_issue 4
_journal_name_full 'Dalton transactions (Cambridge, England : 2003)'
_journal_page_first 1422
_journal_page_last 1435
_journal_paper_doi 10.1039/c5dt04239a
_journal_volume 45
_journal_year 2016
_chemical_formula_moiety 'C36 H45 F12 N6 Yb'
_chemical_formula_sum 'C36 H45 F12 N6 Yb'
_chemical_formula_weight 962.82
_chemical_melting_point 152(2)
_chemical_name_common '[Yb(p-HC6F4NNEt2)3]'
_chemical_name_systematic
;
 ?
;
_space_group_IT_number 15
_symmetry_cell_setting monoclinic
_symmetry_space_group_name_Hall '-C 2yc'
_symmetry_space_group_name_H-M 'C 1 2/c 1'
_atom_sites_solution_hydrogens geom
_atom_sites_solution_primary direct
_atom_sites_solution_secondary difmap
_audit_creation_method SHELXL-97
_audit_update_record
;
2015-10-28 deposited with the CCDC.
2015-12-04 downloaded from the CCDC.
;
_cell_angle_alpha 90.00
_cell_angle_beta 94.31(3)
_cell_angle_gamma 90.00
_cell_formula_units_Z 8
_cell_length_a 19.262(4)
_cell_length_b 13.409(3)
_cell_length_c 30.044(6)
_cell_measurement_reflns_used 36165
_cell_measurement_temperature 123(1)
_cell_measurement_theta_max 30.501
_cell_measurement_theta_min 0.680
_cell_volume 7738(3)
_computing_cell_refinement 'DENZO-SMN (Otwinowski & Minor, 1997)'
_computing_data_collection 'Collect (Hooft, 1999)'
_computing_data_reduction 'DENZO-SMN (Otwinowski & Minor, 1997)'
_computing_molecular_graphics 'X-Seed (Barbour, 1999)'
_computing_publication_material 'CIFTAB (Sheldrick, 1997)'
_computing_structure_refinement 'SHELXL-97 (Sheldrick, 1997)'
_computing_structure_solution 'SHELXS-97 (Sheldrick, 1990)'
_diffrn_ambient_temperature 123(1)
_diffrn_measured_fraction_theta_full 0.985
_diffrn_measured_fraction_theta_max 0.985
_diffrn_measurement_device_type 'Nonius KappaCCD'
_diffrn_measurement_method 'phi and omega scans'
_diffrn_radiation_monochromator graphite
_diffrn_radiation_source 'fine-focus sealed tube'
_diffrn_radiation_type MoK\a
_diffrn_radiation_wavelength 0.71073
_diffrn_reflns_av_R_equivalents 0.0815
_diffrn_reflns_av_sigmaI/netI 0.0697
_diffrn_reflns_limit_h_max 24
_diffrn_reflns_limit_h_min -24
_diffrn_reflns_limit_k_max 17
_diffrn_reflns_limit_k_min -17
_diffrn_reflns_limit_l_max 38
_diffrn_reflns_limit_l_min -39
_diffrn_reflns_number 28652
_diffrn_reflns_theta_full 27.50
_diffrn_reflns_theta_max 27.50
_diffrn_reflns_theta_min 1.85
_exptl_absorpt_coefficient_mu 2.510
_exptl_absorpt_correction_T_max 0.8439
_exptl_absorpt_correction_T_min 0.5197
_exptl_absorpt_correction_type empirical
_exptl_absorpt_process_details SORTAV
_exptl_crystal_colour orange
_exptl_crystal_density_diffrn 1.653
_exptl_crystal_density_method 'not measured'
_exptl_crystal_description rhombus
_exptl_crystal_F_000 3848
_exptl_crystal_size_max 0.30
_exptl_crystal_size_mid 0.25
_exptl_crystal_size_min 0.07
_refine_diff_density_max 2.040
_refine_diff_density_min -1.060
_refine_diff_density_rms 0.148
_refine_ls_extinction_expression Fc^*^=kFc[1+0.001xFc^2^\l^3^/sin(2\q)]^-1/4^
_refine_ls_extinction_method SHELXL
_refine_ls_goodness_of_fit_ref 1.018
_refine_ls_hydrogen_treatment constr
_refine_ls_matrix_type full
_refine_ls_number_parameters 502
_refine_ls_number_reflns 8747
_refine_ls_number_restraints 0
_refine_ls_restrained_S_all 1.018
_refine_ls_R_factor_all 0.0757
_refine_ls_R_factor_gt 0.0420
_refine_ls_shift/su_max 0.001
_refine_ls_shift/su_mean 0.000
_refine_ls_structure_factor_coef Fsqd
_refine_ls_weighting_details 'calc w=1/[\s^2^(Fo^2^)+(0.2000P)^2^+0.0000P] where P=(Fo^2^+2Fc^2^)/3'
_refine_ls_weighting_scheme calc
_refine_ls_wR_factor_gt 0.0981
_refine_ls_wR_factor_ref 0.1130
_reflns_number_gt 5883
_reflns_number_total 8747
_reflns_threshold_expression >2sigma(I)
_cod_data_source_file c5dt04239a1.cif
_cod_data_source_block added_by_encifer
_cod_depositor_comments
;
The following automatic conversions were performed:

'_chemical_melting_point' value '150-154' was changed to '152(2)' -
the average value was taken and precision was estimated.

'_exptl_absorpt_correction_type' value 'Empirical' changed to
'empirical' according to
/usr/data/users/saulius/crontab/automatic-downloads/rss-feeds/RSC/lib/dictionaries/cif_core.dic
dictionary named 'cif_core.dic' version 2.4.2 from 2011-04-26.

Automatic conversion script
Id: cif_fix_values 4268 2015-11-12 08:31:59Z antanas 

 Adding full bibliography for 7037593--7037603.cif.
;
_cod_original_sg_symbol_H-M C2/c
_cod_database_code 7037594

loop_
_symmetry_equiv_pos_as_xyz
'x, y, z'
'-x, y, -z+1/2'
'x+1/2, y+1/2, z'
'-x+1/2, y+1/2, -z+1/2'
'-x, -y, -z'
'x, -y, z-1/2'
'-x+1/2, -y+1/2, -z'
'x+1/2, -y+1/2, z-1/2'

loop_
_atom_site_label
_atom_site_type_symbol
_atom_site_fract_x
_atom_site_fract_y
_atom_site_fract_z
_atom_site_U_iso_or_equiv
_atom_site_adp_type
_atom_site_occupancy
_atom_site_symmetry_multiplicity
_atom_site_calc_flag
_atom_site_refinement_flags
Yb1 Yb 0.189368(9) 0.004509(15) 0.133786(6) 0.01724(8) Uani 1 1 d .
F1 F 0.27918(13) -0.0752(2) 0.09469(8) 0.0259(6) Uani 1 1 d .
N1 N 0.15143(19) -0.0422(3) 0.06293(12) 0.0219(9) Uani 1 1 d .
C1 C 0.0795(3) -0.0212(4) 0.04590(16) 0.0261(12) Uani 1 1 d .
H1A H 0.0567 -0.0833 0.0345 0.031 Uiso 1 1 calc R
H1B H 0.0791 0.0274 0.0211 0.031 Uiso 1 1 calc R
F2 F 0.38194(14) -0.1398(2) 0.04547(9) 0.0388(8) Uani 1 1 d .
N2 N 0.07915(19) 0.1032(3) 0.10814(12) 0.0220(9) Uani 1 1 d .
C2 C 0.0403(2) 0.0211(4) 0.08363(16) 0.0233(11) Uani 1 1 d .
H2A H -0.0053 0.0467 0.0713 0.028 Uiso 1 1 calc R
H2B H 0.0315 -0.0331 0.1049 0.028 Uiso 1 1 calc R
F3 F 0.21983(16) -0.1586(2) -0.07996(9) 0.0391(8) Uani 1 1 d .
N3 N 0.24035(19) 0.1445(3) 0.16075(12) 0.0227(9) Uani 1 1 d .
C3 C 0.1950(2) -0.0785(3) 0.03351(14) 0.0196(10) Uani 1 1 d .
F4 F 0.11994(15) -0.0966(2) -0.03319(8) 0.0350(7) Uani 1 1 d .
N4 N 0.2980(2) -0.0355(3) 0.18961(12) 0.0210(9) Uani 1 1 d .
C4 C 0.2644(2) -0.0954(4) 0.04931(15) 0.0224(11) Uani 1 1 d .
F5 F 0.26541(15) 0.1203(2) 0.07490(9) 0.0331(7) Uani 1 1 d .
N5 N 0.14040(18) -0.1301(3) 0.16414(12) 0.0206(9) Uani 1 1 d .
C5 C 0.3172(2) -0.1282(4) 0.02516(15) 0.0261(11) Uani 1 1 d .
F6 F 0.31694(16) 0.2658(3) 0.02471(10) 0.0505(9) Uani 1 1 d .
N6 N 0.0768(2) -0.3505(3) 0.09374(13) 0.0331(11) Uani 1 1 d .
C6 C 0.3041(3) -0.1495(4) -0.01950(15) 0.0285(12) Uani 1 1 d .
H6 H 0.3397 -0.1713 -0.0374 0.034 Uiso 1 1 calc R
F7 F 0.3051(2) 0.4903(2) 0.14521(14) 0.0586(11) Uani 1 1 d .
C7 C 0.2368(3) -0.1374(4) -0.03649(14) 0.0272(12) Uani 1 1 d .
F8 F 0.25478(17) 0.3476(2) 0.19432(9) 0.0415(8) Uani 1 1 d .
C8 C 0.1847(2) -0.1039(4) -0.01176(15) 0.0247(11) Uani 1 1 d .
F9 F 0.12732(13) 0.0438(2) 0.20185(9) 0.0244(6) Uani 1 1 d .
C9 C 0.0994(2) 0.1838(4) 0.07746(16) 0.0265(11) Uani 1 1 d .
H9A H 0.1316 0.1549 0.0567 0.032 Uiso 1 1 calc R
H9B H 0.1257 0.2350 0.0955 0.032 Uiso 1 1 calc R
F10 F 0.08146(14) 0.0734(2) 0.28336(9) 0.0320(7) Uani 1 1 d .
C10 C 0.0403(3) 0.2361(4) 0.04957(17) 0.0375(14) Uani 1 1 d .
H10A H 0.0090 0.2681 0.0695 0.056 Uiso 1 1 calc R
H10B H 0.0143 0.1869 0.0308 0.056 Uiso 1 1 calc R
H10C H 0.0598 0.2867 0.0306 0.056 Uiso 1 1 calc R
F11 F 0.05855(14) -0.2749(2) 0.29923(9) 0.0305(7) Uani 1 1 d .
C11 C 0.0319(2) 0.1431(4) 0.14124(16) 0.0319(13) Uani 1 1 d .
H11A H 0.0218 0.0889 0.1622 0.038 Uiso 1 1 calc R
H11B H -0.0127 0.1628 0.1251 0.038 Uiso 1 1 calc R
F12 F 0.10164(14) -0.3058(2) 0.21986(9) 0.0315(7) Uani 1 1 d .
C12 C 0.0608(3) 0.2325(4) 0.16826(17) 0.0347(13) Uani 1 1 d .
H12A H 0.0559 0.2929 0.1499 0.052 Uiso 1 1 calc R
H12B H 0.1101 0.2213 0.1773 0.052 Uiso 1 1 calc R
H12C H 0.0349 0.2407 0.1949 0.052 Uiso 1 1 calc R
C13 C 0.2667(3) 0.1418(4) 0.20789(15) 0.0281(12) Uani 1 1 d .
H13A H 0.2330 0.1755 0.2261 0.034 Uiso 1 1 calc R
H13B H 0.3112 0.1789 0.2116 0.034 Uiso 1 1 calc R
C14 C 0.2783(2) 0.0352(4) 0.22485(15) 0.0240(11) Uani 1 1 d .
H14A H 0.3155 0.0355 0.2494 0.029 Uiso 1 1 calc R
H14B H 0.2351 0.0111 0.2372 0.029 Uiso 1 1 calc R
C15 C 0.2617(2) 0.2253(4) 0.13733(15) 0.0230(11) Uani 1 1 d .
C16 C 0.2759(2) 0.2135(4) 0.09237(16) 0.0269(11) Uani 1 1 d .
C17 C 0.3013(3) 0.2880(4) 0.06666(18) 0.0356(14) Uani 1 1 d .
C18 C 0.3122(3) 0.3823(5) 0.08373(19) 0.0424(15) Uani 1 1 d .
H18 H 0.3295 0.4345 0.0663 0.051 Uiso 1 1 calc R
C19 C 0.2973(3) 0.3975(4) 0.12669(19) 0.0408(14) Uani 1 1 d .
C20 C 0.2721(3) 0.3235(4) 0.15268(16) 0.0307(12) Uani 1 1 d .
C21 C 0.3661(2) -0.0055(4) 0.17330(16) 0.0247(11) Uani 1 1 d .
H21A H 0.3621 0.0643 0.1626 0.030 Uiso 1 1 calc R
H21B H 0.3749 -0.0477 0.1473 0.030 Uiso 1 1 calc R
C22 C 0.4298(2) -0.0125(4) 0.20719(17) 0.0311(13) Uani 1 1 d .
H22A H 0.4371 -0.0821 0.2163 0.047 Uiso 1 1 calc R
H22B H 0.4219 0.0283 0.2334 0.047 Uiso 1 1 calc R
H22C H 0.4711 0.0119 0.1934 0.047 Uiso 1 1 calc R
C23 C 0.3022(3) -0.1366(4) 0.20963(15) 0.0292(12) Uani 1 1 d .
H23A H 0.2559 -0.1544 0.2196 0.035 Uiso 1 1 calc R
H23B H 0.3354 -0.1349 0.2364 0.035 Uiso 1 1 calc R
C24 C 0.3248(3) -0.2177(4) 0.17839(17) 0.0345(13) Uani 1 1 d .
H24A H 0.3741 -0.2089 0.1735 0.052 Uiso 1 1 calc R
H24B H 0.2970 -0.2132 0.1498 0.052 Uiso 1 1 calc R
H24C H 0.3179 -0.2833 0.1918 0.052 Uiso 1 1 calc R
C25 C 0.1436(2) -0.2247(4) 0.14032(15) 0.0262(11) Uani 1 1 d .
H25A H 0.1637 -0.2762 0.1611 0.031 Uiso 1 1 calc R
H25B H 0.1750 -0.2173 0.1159 0.031 Uiso 1 1 calc R
C26 C 0.0723(2) -0.2596(4) 0.12075(15) 0.0238(11) Uani 1 1 d .
H26A H 0.0422 -0.2727 0.1454 0.029 Uiso 1 1 calc R
H26B H 0.0505 -0.2059 0.1019 0.029 Uiso 1 1 calc R
C27 C 0.1159(2) -0.1304(4) 0.20606(15) 0.0214(10) Uani 1 1 d .
C28 C 0.1086(2) -0.0379(4) 0.22691(15) 0.0216(10) Uani 1 1 d .
C29 C 0.0859(2) -0.0216(4) 0.26838(16) 0.0239(11) Uani 1 1 d .
C30 C 0.0689(2) -0.1008(4) 0.29410(16) 0.0261(12) Uani 1 1 d .
H30 H 0.0541 -0.0921 0.3233 0.031 Uiso 1 1 calc R
C31 C 0.0745(2) -0.1934(4) 0.27542(15) 0.0235(11) Uani 1 1 d .
C32 C 0.0975(2) -0.2099(3) 0.23358(15) 0.0214(10) Uani 1 1 d .
C33 C 0.0188(3) -0.3624(5) 0.0611(2) 0.0525(17) Uani 1 1 d .
H33A H 0.0135 -0.3001 0.0435 0.063 Uiso 1 1 calc R
H33B H 0.0303 -0.4163 0.0403 0.063 Uiso 1 1 calc R
C34 C -0.0458(4) -0.3850(6) 0.0777(2) 0.078(2) Uani 1 1 d .
H34A H -0.0432 -0.4505 0.0922 0.117 Uiso 1 1 calc R
H34B H -0.0821 -0.3860 0.0531 0.117 Uiso 1 1 calc R
H34C H -0.0570 -0.3341 0.0995 0.117 Uiso 1 1 calc R
C35 C 0.0935(4) -0.4396(4) 0.12141(19) 0.0507(17) Uani 1 1 d .
H35A H 0.1290 -0.4211 0.1455 0.061 Uiso 1 1 calc R
H35B H 0.0510 -0.4603 0.1356 0.061 Uiso 1 1 calc R
C36 C 0.1187(5) -0.5229(5) 0.0977(3) 0.084(3) Uani 1 1 d .
H36A H 0.1555 -0.5008 0.0792 0.125 Uiso 1 1 calc R
H36B H 0.0804 -0.5520 0.0787 0.125 Uiso 1 1 calc R
H36C H 0.1374 -0.5731 0.1191 0.125 Uiso 1 1 calc R

loop_
_atom_site_aniso_label
_atom_site_aniso_U_11
_atom_site_aniso_U_22
_atom_site_aniso_U_33
_atom_site_aniso_U_23
_atom_site_aniso_U_13
_atom_site_aniso_U_12
Yb1 0.01570(11) 0.02013(12) 0.01595(11) 0.00042(9) 0.00162(7) 0.00020(9)
F1 0.0220(15) 0.0324(18) 0.0233(14) -0.0016(13) 0.0016(11) 0.0033(13)
N1 0.016(2) 0.026(2) 0.024(2) 0.0017(18) 0.0004(16) -0.0014(17)
C1 0.024(3) 0.030(3) 0.023(3) -0.002(2) -0.007(2) -0.003(2)
F2 0.0275(17) 0.045(2) 0.0437(17) -0.0067(16) 0.0048(13) 0.0091(15)
N2 0.019(2) 0.023(2) 0.024(2) 0.0022(18) 0.0007(16) 0.0027(17)
C2 0.015(2) 0.025(3) 0.029(3) 0.000(2) -0.0030(19) 0.0010(19)
F3 0.059(2) 0.037(2) 0.0217(15) -0.0026(14) 0.0055(14) 0.0043(17)
N3 0.023(2) 0.023(2) 0.022(2) 0.0030(18) 0.0027(16) 0.0014(18)
C3 0.026(3) 0.014(2) 0.018(2) 0.0050(19) 0.0033(19) 0.002(2)
F4 0.0371(18) 0.039(2) 0.0276(16) -0.0039(14) -0.0069(13) 0.0015(15)
N4 0.019(2) 0.025(2) 0.019(2) 0.0008(18) 0.0010(16) -0.0016(17)
C4 0.030(3) 0.018(3) 0.020(3) 0.000(2) 0.002(2) -0.002(2)
F5 0.0397(18) 0.0298(18) 0.0297(16) -0.0025(14) 0.0024(13) -0.0036(14)
N5 0.019(2) 0.021(2) 0.022(2) -0.0010(17) 0.0055(16) 0.0005(17)
C5 0.026(3) 0.025(3) 0.028(3) 0.000(2) 0.004(2) 0.002(2)
F6 0.059(2) 0.062(3) 0.0320(18) 0.0140(17) 0.0100(15) -0.0093(19)
N6 0.048(3) 0.022(3) 0.029(2) 0.000(2) 0.000(2) -0.001(2)
C6 0.033(3) 0.026(3) 0.028(3) -0.004(2) 0.012(2) 0.001(2)
F7 0.093(3) 0.018(2) 0.060(3) 0.0064(16) -0.023(2) -0.0116(18)
C7 0.048(3) 0.018(3) 0.016(2) 0.000(2) 0.005(2) -0.002(2)
F8 0.060(2) 0.0257(18) 0.0385(18) -0.0078(15) -0.0004(15) 0.0040(16)
C8 0.027(3) 0.020(3) 0.027(3) 0.005(2) -0.002(2) -0.003(2)
F9 0.0256(15) 0.0194(15) 0.0288(15) 0.0026(13) 0.0061(12) 0.0003(12)
C9 0.026(3) 0.025(3) 0.030(3) 0.005(2) 0.002(2) 0.000(2)
F10 0.0353(17) 0.0276(17) 0.0341(16) -0.0074(14) 0.0098(13) 0.0013(14)
C10 0.037(3) 0.032(3) 0.043(3) 0.010(3) -0.004(2) 0.003(3)
F11 0.0328(16) 0.0297(17) 0.0300(15) 0.0128(13) 0.0089(12) 0.0019(13)
C11 0.026(3) 0.037(3) 0.034(3) 0.006(3) 0.008(2) 0.014(2)
F12 0.0389(18) 0.0245(17) 0.0312(16) 0.0029(13) 0.0032(13) 0.0017(14)
C12 0.043(3) 0.029(3) 0.033(3) 0.001(3) 0.008(2) 0.008(3)
C13 0.031(3) 0.024(3) 0.029(3) 0.000(2) 0.003(2) -0.004(2)
C14 0.019(2) 0.036(3) 0.017(2) 0.000(2) 0.0012(18) 0.000(2)
C15 0.019(2) 0.021(3) 0.028(3) 0.002(2) -0.0030(19) -0.004(2)
C16 0.020(3) 0.026(3) 0.033(3) 0.001(2) -0.004(2) -0.003(2)
C17 0.035(3) 0.036(4) 0.035(3) 0.014(3) -0.002(2) -0.003(3)
C18 0.052(4) 0.031(4) 0.042(3) 0.017(3) -0.008(3) -0.008(3)
C19 0.052(4) 0.018(3) 0.050(4) 0.010(3) -0.015(3) -0.009(3)
C20 0.035(3) 0.022(3) 0.034(3) 0.002(2) -0.002(2) 0.005(2)
C21 0.022(2) 0.031(3) 0.021(2) 0.002(2) 0.0006(19) 0.001(2)
C22 0.021(3) 0.044(4) 0.028(3) 0.002(2) -0.002(2) 0.002(2)
C23 0.030(3) 0.029(3) 0.027(3) 0.006(2) -0.006(2) 0.006(2)
C24 0.038(3) 0.028(3) 0.037(3) 0.005(3) -0.003(2) 0.008(3)
C25 0.028(3) 0.024(3) 0.028(3) 0.004(2) 0.009(2) 0.003(2)
C26 0.031(3) 0.018(3) 0.023(3) 0.003(2) 0.006(2) 0.003(2)
C27 0.020(2) 0.019(3) 0.025(2) 0.004(2) 0.0022(19) -0.004(2)
C28 0.018(2) 0.025(3) 0.022(2) 0.003(2) 0.0015(19) -0.002(2)
C29 0.017(2) 0.025(3) 0.029(3) -0.004(2) 0.002(2) 0.0036(19)
C30 0.019(2) 0.034(3) 0.026(3) 0.001(2) 0.0037(19) 0.002(2)
C31 0.019(2) 0.030(3) 0.021(2) 0.011(2) 0.0000(19) 0.003(2)
C32 0.018(2) 0.017(3) 0.029(3) 0.002(2) 0.0021(19) 0.0044(19)
C33 0.066(5) 0.034(4) 0.055(4) 0.006(3) -0.012(3) -0.006(3)
C34 0.061(5) 0.087(7) 0.083(5) -0.025(5) -0.012(4) 0.004(5)
C35 0.086(5) 0.024(4) 0.040(4) -0.001(3) -0.011(3) 0.002(3)
C36 0.094(7) 0.040(5) 0.123(8) 0.033(5) 0.045(6) 0.030(4)

loop_
_atom_type_symbol
_atom_type_description
_atom_type_scat_dispersion_real
_atom_type_scat_dispersion_imag
_atom_type_scat_source
C C 0.0033 0.0016 'International Tables Vol C Tables 4.2.6.8 and 6.1.1.4'
H H 0.0000 0.0000 'International Tables Vol C Tables 4.2.6.8 and 6.1.1.4'
N N 0.0061 0.0033 'International Tables Vol C Tables 4.2.6.8 and 6.1.1.4'
F F 0.0171 0.0103 'International Tables Vol C Tables 4.2.6.8 and 6.1.1.4'
Yb Yb -0.3850 5.5486 'International Tables Vol C Tables 4.2.6.8 and 6.1.1.4'

loop_
_geom_angle_atom_site_label_1
_geom_angle_atom_site_label_2
_geom_angle_atom_site_label_3
_geom_angle
N3 Yb1 N5 135.05(13)
N3 Yb1 N1 131.82(14)
N5 Yb1 N1 92.47(14)
N3 Yb1 F1 103.67(11)
N5 Yb1 F1 100.30(11)
N1 Yb1 F1 67.41(11)
N3 Yb1 F9 75.59(11)
N5 Yb1 F9 66.35(11)
N1 Yb1 F9 132.87(11)
F1 Yb1 F9 153.59(9)
N3 Yb1 N2 90.37(13)
N5 Yb1 N2 99.90(13)
N1 Yb1 N2 70.30(13)
F1 Yb1 N2 133.52(10)
F9 Yb1 N2 72.65(10)
N3 Yb1 N4 68.61(14)
N5 Yb1 N4 85.19(13)
N1 Yb1 N4 136.03(13)
F1 Yb1 N4 69.86(10)
F9 Yb1 N4 85.87(10)
N2 Yb1 N4 153.32(12)
N3 Yb1 F5 62.30(10)
N5 Yb1 F5 159.68(11)
N1 Yb1 F5 73.35(11)
F1 Yb1 F5 61.12(9)
F9 Yb1 F5 133.96(9)
N2 Yb1 F5 89.13(10)
N4 Yb1 F5 94.91(10)
C4 F1 Yb1 117.4(2)
C3 N1 C1 117.2(4)
C3 N1 Yb1 122.4(3)
C1 N1 Yb1 120.0(3)
N1 C1 C2 108.7(4)
N1 C1 H1A 109.9
C2 C1 H1A 109.9
N1 C1 H1B 109.9
C2 C1 H1B 109.9
H1A C1 H1B 108.3
C9 N2 C2 112.0(4)
C9 N2 C11 110.7(4)
C2 N2 C11 106.5(4)
C9 N2 Yb1 108.0(3)
C2 N2 Yb1 98.0(3)
C11 N2 Yb1 121.0(3)
N2 C2 C1 112.6(4)
N2 C2 H2A 109.1
C1 C2 H2A 109.1
N2 C2 H2B 109.1
C1 C2 H2B 109.1
H2A C2 H2B 107.8
C15 N3 C13 114.8(4)
C15 N3 Yb1 128.0(3)
C13 N3 Yb1 116.0(3)
N1 C3 C8 132.2(4)
N1 C3 C4 117.3(4)
C8 C3 C4 110.5(4)
C23 N4 C21 111.0(4)
C23 N4 C14 107.6(4)
C21 N4 C14 109.8(4)
C23 N4 Yb1 117.4(3)
C21 N4 Yb1 114.3(3)
C14 N4 Yb1 95.2(3)
C5 C4 F1 118.4(4)
C5 C4 C3 126.9(4)
F1 C4 C3 114.7(4)
C16 F5 Yb1 109.2(2)
C27 N5 C25 118.4(4)
C27 N5 Yb1 123.6(3)
C25 N5 Yb1 117.5(3)
F2 C5 C4 119.6(4)
F2 C5 C6 120.7(4)
C4 C5 C6 119.7(5)
C33 N6 C26 113.2(5)
C33 N6 C35 114.7(5)
C26 N6 C35 112.3(4)
C7 C6 C5 116.0(4)
C7 C6 H6 122.0
C5 C6 H6 122.0
F3 C7 C6 119.2(4)
F3 C7 C8 117.4(5)
C6 C7 C8 123.4(4)
F4 C8 C7 116.7(4)
F4 C8 C3 119.9(4)
C7 C8 C3 123.4(5)
C28 F9 Yb1 115.8(3)
N2 C9 C10 116.8(4)
N2 C9 H9A 108.1
C10 C9 H9A 108.1
N2 C9 H9B 108.1
C10 C9 H9B 108.1
H9A C9 H9B 107.3
C9 C10 H10A 109.5
C9 C10 H10B 109.5
H10A C10 H10B 109.5
C9 C10 H10C 109.5
H10A C10 H10C 109.5
H10B C10 H10C 109.5
N2 C11 C12 114.7(4)
N2 C11 H11A 108.6
C12 C11 H11A 108.6
N2 C11 H11B 108.6
C12 C11 H11B 108.6
H11A C11 H11B 107.6
C11 C12 H12A 109.5
C11 C12 H12B 109.5
H12A C12 H12B 109.5
C11 C12 H12C 109.5
H12A C12 H12C 109.5
H12B C12 H12C 109.5
N3 C13 C14 112.1(4)
N3 C13 H13A 109.2
C14 C13 H13A 109.2
N3 C13 H13B 109.2
C14 C13 H13B 109.2
H13A C13 H13B 107.9
N4 C14 C13 113.3(4)
N4 C14 H14A 108.9
C13 C14 H14A 108.9
N4 C14 H14B 108.9
C13 C14 H14B 108.9
H14A C14 H14B 107.7
N3 C15 C20 127.8(4)
N3 C15 C16 119.4(4)
C20 C15 C16 112.8(4)
F5 C16 C17 119.9(5)
F5 C16 C15 116.0(4)
C17 C16 C15 124.1(5)
F6 C17 C16 118.6(5)
F6 C17 C18 120.7(5)
C16 C17 C18 120.6(5)
C19 C18 C17 117.0(5)
C19 C18 H18 121.5
C17 C18 H18 121.5
C18 C19 F7 119.9(5)
C18 C19 C20 122.8(5)
F7 C19 C20 117.3(5)
F8 C20 C19 118.3(5)
F8 C20 C15 119.1(4)
C19 C20 C15 122.6(5)
N4 C21 C22 116.4(4)
N4 C21 H21A 108.2
C22 C21 H21A 108.2
N4 C21 H21B 108.2
C22 C21 H21B 108.2
H21A C21 H21B 107.3
C21 C22 H22A 109.5
C21 C22 H22B 109.5
H22A C22 H22B 109.5
C21 C22 H22C 109.5
H22A C22 H22C 109.5
H22B C22 H22C 109.5
N4 C23 C24 114.4(4)
N4 C23 H23A 108.7
C24 C23 H23A 108.7
N4 C23 H23B 108.7
C24 C23 H23B 108.7
H23A C23 H23B 107.6
C23 C24 H24A 109.5
C23 C24 H24B 109.5
H24A C24 H24B 109.5
C23 C24 H24C 109.5
H24A C24 H24C 109.5
H24B C24 H24C 109.5
N5 C25 C26 112.7(4)
N5 C25 H25A 109.1
C26 C25 H25A 109.1
N5 C25 H25B 109.1
C26 C25 H25B 109.1
H25A C25 H25B 107.8
N6 C26 C25 112.3(4)
N6 C26 H26A 109.2
C25 C26 H26A 109.2
N6 C26 H26B 109.2
C25 C26 H26B 109.2
H26A C26 H26B 107.9
N5 C27 C28 117.3(4)
N5 C27 C32 131.0(4)
C28 C27 C32 111.6(4)
C29 C28 F9 118.7(5)
C29 C28 C27 126.7(5)
F9 C28 C27 114.6(4)
F10 C29 C30 121.2(4)
F10 C29 C28 119.0(4)
C30 C29 C28 119.8(5)
C29 C30 C31 116.3(4)
C29 C30 H30 121.9
C31 C30 H30 121.9
F11 C31 C30 119.2(4)
F11 C31 C32 116.9(4)
C30 C31 C32 123.9(4)
F12 C32 C31 117.3(4)
F12 C32 C27 121.1(4)
C31 C32 C27 121.6(4)
C34 C33 N6 116.3(6)
C34 C33 H33A 108.2
N6 C33 H33A 108.2
C34 C33 H33B 108.2
N6 C33 H33B 108.2
H33A C33 H33B 107.4
C33 C34 H34A 109.5
C33 C34 H34B 109.5
H34A C34 H34B 109.5
C33 C34 H34C 109.5
H34A C34 H34C 109.5
H34B C34 H34C 109.5
C36 C35 N6 114.8(6)
C36 C35 H35A 108.6
N6 C35 H35A 108.6
C36 C35 H35B 108.6
N6 C35 H35B 108.6
H35A C35 H35B 107.5
C35 C36 H36A 109.5
C35 C36 H36B 109.5
H36A C36 H36B 109.5
C35 C36 H36C 109.5
H36A C36 H36C 109.5
H36B C36 H36C 109.5

loop_
_geom_bond_atom_site_label_1
_geom_bond_atom_site_label_2
_geom_bond_distance
Yb1 N3 2.242(4)
Yb1 N5 2.260(4)
Yb1 N1 2.286(4)
Yb1 F1 2.413(2)
Yb1 F9 2.501(2)
Yb1 N2 2.571(4)
Yb1 N4 2.636(4)
Yb1 F5 2.842(3)
F1 C4 1.398(5)
N1 C3 1.354(5)
N1 C1 1.468(6)
C1 C2 1.518(6)
C1 H1A 0.9900
C1 H1B 0.9900
F2 C5 1.355(5)
N2 C9 1.491(6)
N2 C2 1.494(6)
N2 C11 1.497(5)
C2 H2A 0.9900
C2 H2B 0.9900
F3 C7 1.352(5)
N3 C15 1.372(6)
N3 C13 1.468(6)
C3 C8 1.402(6)
C3 C4 1.404(6)
F4 C8 1.363(5)
N4 C23 1.483(6)
N4 C21 1.490(6)
N4 C14 1.491(6)
C4 C5 1.365(6)
F5 C16 1.365(6)
N5 C27 1.378(5)
N5 C25 1.460(6)
C5 C6 1.376(6)
F6 C17 1.351(6)
N6 C33 1.440(7)
N6 C26 1.470(6)
N6 C35 1.477(7)
C6 C7 1.368(7)
C6 H6 0.9500
F7 C19 1.367(6)
C7 C8 1.368(6)
F8 C20 1.358(5)
F9 C28 1.392(5)
C9 C10 1.532(6)
C9 H9A 0.9900
C9 H9B 0.9900
F10 C29 1.355(5)
C10 H10A 0.9800
C10 H10B 0.9800
C10 H10C 0.9800
F11 C31 1.354(5)
C11 C12 1.529(7)
C11 H11A 0.9900
C11 H11B 0.9900
F12 C32 1.354(5)
C12 H12A 0.9800
C12 H12B 0.9800
C12 H12C 0.9800
C13 C14 1.528(7)
C13 H13A 0.9900
C13 H13B 0.9900
C14 H14A 0.9900
C14 H14B 0.9900
C15 C20 1.404(7)
C15 C16 1.407(6)
C16 C17 1.374(7)
C17 C18 1.375(8)
C18 C19 1.359(7)
C18 H18 0.9500
C19 C20 1.374(7)
C21 C22 1.538(7)
C21 H21A 0.9900
C21 H21B 0.9900
C22 H22A 0.9800
C22 H22B 0.9800
C22 H22C 0.9800
C23 C24 1.521(7)
C23 H23A 0.9900
C23 H23B 0.9900
C24 H24A 0.9800
C24 H24B 0.9800
C24 H24C 0.9800
C25 C26 1.526(6)
C25 H25A 0.9900
C25 H25B 0.9900
C26 H26A 0.9900
C26 H26B 0.9900
C27 C28 1.401(7)
C27 C32 1.411(6)
C28 C29 1.369(6)
C29 C30 1.368(7)
C30 C31 1.371(7)
C30 H30 0.9500
C31 C32 1.382(6)
C33 C34 1.408(8)
C33 H33A 0.9900
C33 H33B 0.9900
C34 H34A 0.9800
C34 H34B 0.9800
C34 H34C 0.9800
C35 C36 1.429(9)
C35 H35A 0.9900
C35 H35B 0.9900
C36 H36A 0.9800
C36 H36B 0.9800
C36 H36C 0.9800
